data_1552507
loop_
_publ_author_name
'Su, Xiaojun'
'Baker, J. J.'
'Martin, Caleb D.'

_publ_section_title
;
 Dimeric boroles: effective sources of monomeric boroles for heterocycle
 synthesis.
;
_journal_issue 1
_journal_name_full 'Chemical science'
_journal_page_first 126
_journal_page_last 131
_journal_paper_doi 10.1039/c9sc04053f
_journal_volume 11
_journal_year 2020
_chemical_absolute_configuration unk
_chemical_formula_moiety 'C27 H27 B O'
_chemical_formula_sum 'C27 H27 B O'
_chemical_formula_weight 378.29
_space_group_crystal_system monoclinic
_space_group_IT_number 9
_space_group_name_Hall 'C -2yc'
_space_group_name_H-M_alt 'C 1 c 1'
_symmetry_space_group_name_Hall 'C -2yc'
_symmetry_space_group_name_H-M 'C 1 c 1'
_atom_sites_solution_hydrogens geom
_atom_sites_solution_primary direct
_audit_creation_method SHELXL-2013
_audit_update_record
;
2019-07-24 deposited with the CCDC.    2019-10-28 downloaded from the CCDC.
;
_cell_angle_alpha 90
_cell_angle_beta 94.762(2)
_cell_angle_gamma 90
_cell_formula_units_Z 8
_cell_length_a 13.4410(8)
_cell_length_b 13.1854(8)
_cell_length_c 24.0772(16)
_cell_measurement_reflns_used 9885
_cell_measurement_temperature 150(2)
_cell_measurement_theta_max 28.61
_cell_measurement_theta_min 2.37
_cell_volume 4252.4(5)
_computing_cell_refinement 'Bruker SAINT'
_computing_data_collection 'Bruker APEX2'
_computing_data_reduction 'Bruker SAINT'
_computing_molecular_graphics 'Bruker SHELXTL'
_computing_publication_material 'Bruker SHELXTL'
_computing_structure_refinement 'SHELXL-2013 (Sheldrick 2013)'
_computing_structure_solution 'SHELXS-97 (Sheldrick 2008)'
_diffrn_ambient_temperature 150(2)
_diffrn_measured_fraction_theta_full 0.999
_diffrn_measured_fraction_theta_max 0.999
_diffrn_measurement_device_type 'Bruker APEX-II CCD'
_diffrn_measurement_method '\f and \w scans'
_diffrn_radiation_type MoK\a
_diffrn_radiation_wavelength 0.71073
_diffrn_reflns_av_R_equivalents 0.0607
_diffrn_reflns_av_unetI/netI 0.0418
_diffrn_reflns_Laue_measured_fraction_full 0.999
_diffrn_reflns_Laue_measured_fraction_max 0.999
_diffrn_reflns_limit_h_max 15
_diffrn_reflns_limit_h_min -15
_diffrn_reflns_limit_k_max 15
_diffrn_reflns_limit_k_min -15
_diffrn_reflns_limit_l_max 28
_diffrn_reflns_limit_l_min -28
_diffrn_reflns_number 38440
_diffrn_reflns_point_group_measured_fraction_full 0.999
_diffrn_reflns_point_group_measured_fraction_max 0.999
_diffrn_reflns_theta_full 25.242
_diffrn_reflns_theta_max 25.027
_diffrn_reflns_theta_min 2.281
_exptl_absorpt_coefficient_mu 0.069
_exptl_absorpt_correction_T_max 1.000
_exptl_absorpt_correction_T_min 0.916
_exptl_absorpt_correction_type multi-scan
_exptl_absorpt_process_details SADABs
_exptl_crystal_colour colourless
_exptl_crystal_density_diffrn 1.182
_exptl_crystal_description BLOCK
_exptl_crystal_F_000 1616
_exptl_crystal_size_max 0.213
_exptl_crystal_size_mid 0.182
_exptl_crystal_size_min 0.105
_refine_diff_density_max 0.241
_refine_diff_density_min -0.216
_refine_diff_density_rms 0.050
_refine_ls_abs_structure_details
;
 Refined as an inversion twin.
;
_refine_ls_extinction_method none
_refine_ls_goodness_of_fit_ref 1.098
_refine_ls_hydrogen_treatment constr
_refine_ls_matrix_type full
_refine_ls_number_parameters 532
_refine_ls_number_reflns 7460
_refine_ls_number_restraints 2
_refine_ls_restrained_S_all 1.098
_refine_ls_R_factor_all 0.0580
_refine_ls_R_factor_gt 0.0437
_refine_ls_shift/su_max 0.002
_refine_ls_shift/su_mean 0.000
_refine_ls_structure_factor_coef Fsqd
_refine_ls_weighting_details 'w=1/[\s^2^(Fo^2^)+(0.0647P)^2^+0.6409P] where P=(Fo^2^+2Fc^2^)/3'
_refine_ls_weighting_scheme calc
_refine_ls_wR_factor_gt 0.1059
_refine_ls_wR_factor_ref 0.1127
_reflns_Friedel_coverage 0.998
_reflns_Friedel_fraction_full 0.977
_reflns_Friedel_fraction_max 0.999
_reflns_number_gt 6380
_reflns_number_total 7460
_reflns_threshold_expression 'I > 2\s(I)'
_cod_data_source_file c9sc04053f2.cif
_cod_data_source_block 3
_cod_depositor_comments
;
The following automatic conversions were performed:

'_atom_sites_solution_primary' value 'direct methods' was changed to
'direct'.

Automatic conversion script
Id: cif_fix_values 4973 2017-02-22 13:04:09Z antanas 

 Adding full bibliography for 1552504--1552508.cif.

 Adding full bibliography for 1552504--1556868.cif.
;
_cod_database_code 1552507
_shelx_space_group_comment
;
The symmetry employed for this shelxl refinement is uniquely defined
by the following loop, which should always be used as a source of
symmetry information in preference to the above space-group names.
They are only intended as comments.
;
_shelxl_version_number 2013-4

loop_
_space_group_symop_operation_xyz
'x, y, z'
'x, -y, z+1/2'
'x+1/2, y+1/2, z'
'x+1/2, -y+1/2, z+1/2'

loop_
_atom_site_label
_atom_site_type_symbol
_atom_site_fract_x
_atom_site_fract_y
_atom_site_fract_z
_atom_site_U_iso_or_equiv
_atom_site_adp_type
_atom_site_occupancy
_atom_site_site_symmetry_order
_atom_site_calc_flag
_atom_site_refinement_flags_posn
_atom_site_refinement_flags_adp
O1 O 0.58818(15) 0.21381(16) 0.16560(10) 0.0184(5) Uani 1 1 d . .
C1 C 0.6964(3) 0.2083(3) 0.16850(15) 0.0184(8) Uani 1 1 d . .
C2 C 0.7333(2) 0.1989(3) 0.23064(15) 0.0201(8) Uani 1 1 d . .
C3 C 0.7176(2) 0.2748(3) 0.26638(15) 0.0206(8) Uani 1 1 d . .
C4 C 0.6745(3) 0.3753(3) 0.24997(15) 0.0213(8) Uani 1 1 d . .
C5 C 0.5914(3) 0.3858(3) 0.21513(15) 0.0204(8) Uani 1 1 d . .
C6 C 0.7818(3) 0.1017(3) 0.25041(17) 0.0296(9) Uani 1 1 d . .
H6A H 0.8240 0.1141 0.2849 0.044 Uiso 1 1 calc R U
H6B H 0.8229 0.0756 0.2218 0.044 Uiso 1 1 calc R U
H6C H 0.7302 0.0519 0.2574 0.044 Uiso 1 1 calc R U
C7 C 0.7451(3) 0.2619(3) 0.32875(15) 0.0286(9) Uani 1 1 d . .
H7A H 0.7262 0.1938 0.3403 0.043 Uiso 1 1 calc R U
H7B H 0.7095 0.3126 0.3493 0.043 Uiso 1 1 calc R U
H7C H 0.8172 0.2711 0.3367 0.043 Uiso 1 1 calc R U
C8 C 0.7282(3) 0.4669(3) 0.27608(17) 0.0302(9) Uani 1 1 d . .
H8A H 0.7459 0.5133 0.2467 0.045 Uiso 1 1 calc R U
H8B H 0.7890 0.4448 0.2980 0.045 Uiso 1 1 calc R U
H8C H 0.6844 0.5018 0.3005 0.045 Uiso 1 1 calc R U
C9 C 0.5500(3) 0.4899(3) 0.19959(18) 0.0292(9) Uani 1 1 d . .
H9A H 0.5414 0.5287 0.2336 0.044 Uiso 1 1 calc R U
H9B H 0.4854 0.4826 0.1779 0.044 Uiso 1 1 calc R U
H9C H 0.5966 0.5256 0.1772 0.044 Uiso 1 1 calc R U
C10 C 0.7177(2) 0.1105(3) 0.13550(15) 0.0184(7) Uani 1 1 d . .
C11 C 0.6476(3) 0.0325(3) 0.13065(15) 0.0226(8) Uani 1 1 d . .
H11 H 0.5856 0.0409 0.1463 0.027 Uiso 1 1 calc R U
C12 C 0.6667(3) -0.0570(3) 0.10352(15) 0.0265(8) Uani 1 1 d . .
H12 H 0.6177 -0.1090 0.1004 0.032 Uiso 1 1 calc R U
C13 C 0.7568(3) -0.0709(3) 0.08101(16) 0.0280(9) Uani 1 1 d . .
H13 H 0.7704 -0.1326 0.0627 0.034 Uiso 1 1 calc R U
C14 C 0.8268(3) 0.0054(3) 0.08531(17) 0.0298(9) Uani 1 1 d . .
H14 H 0.8889 -0.0037 0.0698 0.036 Uiso 1 1 calc R U
C15 C 0.8074(3) 0.0962(3) 0.11218(16) 0.0268(9) Uani 1 1 d . .
H15 H 0.8561 0.1486 0.1145 0.032 Uiso 1 1 calc R U
C16 C 0.7399(2) 0.2994(3) 0.13853(14) 0.0190(8) Uani 1 1 d . .
C17 C 0.6874(3) 0.3431(3) 0.09251(16) 0.0280(9) Uani 1 1 d . .
H17 H 0.6213 0.3212 0.0815 0.034 Uiso 1 1 calc R U
C18 C 0.7311(4) 0.4188(3) 0.06247(19) 0.0353(10) Uani 1 1 d . .
H18 H 0.6945 0.4486 0.0312 0.042 Uiso 1 1 calc R U
C19 C 0.8266(3) 0.4508(3) 0.07756(18) 0.0373(11) Uani 1 1 d . .
H19 H 0.8564 0.5021 0.0568 0.045 Uiso 1 1 calc R U
C20 C 0.8786(3) 0.4077(3) 0.12312(17) 0.0346(10) Uani 1 1 d . .
H20 H 0.9447 0.4299 0.1338 0.041 Uiso 1 1 calc R U
C21 C 0.8364(3) 0.3324(3) 0.15376(16) 0.0252(8) Uani 1 1 d . .
H21 H 0.8735 0.3033 0.1851 0.030 Uiso 1 1 calc R U
C22 C 0.4213(3) 0.2732(2) 0.18748(14) 0.0186(8) Uani 1 1 d . .
C23 C 0.3625(3) 0.3299(3) 0.22161(15) 0.0218(8) Uani 1 1 d . .
H23 H 0.3926 0.3832 0.2436 0.026 Uiso 1 1 calc R U
C24 C 0.2622(3) 0.3102(3) 0.22410(16) 0.0270(9) Uani 1 1 d . .
H24 H 0.2243 0.3491 0.2480 0.032 Uiso 1 1 calc R U
C25 C 0.2168(3) 0.2342(3) 0.19187(18) 0.0297(9) Uani 1 1 d . .
H25 H 0.1476 0.2211 0.1932 0.036 Uiso 1 1 calc R U
C26 C 0.2728(3) 0.1768(3) 0.15749(16) 0.0282(9) Uani 1 1 d . .
H26 H 0.2419 0.1243 0.1353 0.034 Uiso 1 1 calc R U
C27 C 0.3732(3) 0.1961(3) 0.15563(16) 0.0227(8) Uani 1 1 d . .
H27 H 0.4107 0.1561 0.1321 0.027 Uiso 1 1 calc R U
B1 B 0.5370(3) 0.2904(3) 0.18873(16) 0.0187(9) Uani 1 1 d . .
O2 O 0.17029(16) 0.54385(17) 0.42123(10) 0.0204(5) Uani 1 1 d . .
C28 C 0.0621(2) 0.5539(3) 0.41696(15) 0.0185(8) Uani 1 1 d . .
C29 C 0.0286(2) 0.5648(3) 0.35468(15) 0.0214(8) Uani 1 1 d . .
C30 C 0.0412(2) 0.4876(3) 0.31912(15) 0.0215(8) Uani 1 1 d . .
C31 C 0.0820(3) 0.3863(3) 0.33607(15) 0.0218(8) Uani 1 1 d . .
C32 C 0.1641(3) 0.3735(3) 0.37126(15) 0.0224(8) Uani 1 1 d . .
C33 C -0.0171(3) 0.6644(3) 0.33462(18) 0.0323(9) Uani 1 1 d . .
H33A H -0.0163 0.6689 0.2940 0.048 Uiso 1 1 calc R U
H33B H 0.0216 0.7206 0.3521 0.048 Uiso 1 1 calc R U
H33C H -0.0861 0.6683 0.3447 0.048 Uiso 1 1 calc R U
C34 C 0.0144(3) 0.4993(3) 0.25693(16) 0.0308(9) Uani 1 1 d . .
H34A H -0.0584 0.4974 0.2493 0.046 Uiso 1 1 calc R U
H34B H 0.0443 0.4437 0.2370 0.046 Uiso 1 1 calc R U
H34C H 0.0399 0.5642 0.2443 0.046 Uiso 1 1 calc R U
C35 C 0.0262(3) 0.2958(3) 0.30998(17) 0.0321(9) Uani 1 1 d . .
H35A H 0.0676 0.2623 0.2838 0.048 Uiso 1 1 calc R U
H35B H -0.0362 0.3188 0.2900 0.048 Uiso 1 1 calc R U
H35C H 0.0111 0.2479 0.3393 0.048 Uiso 1 1 calc R U
C36 C 0.2021(3) 0.2680(3) 0.38598(19) 0.0325(10) Uani 1 1 d . .
H36A H 0.1564 0.2347 0.4098 0.049 Uiso 1 1 calc R U
H36B H 0.2686 0.2727 0.4058 0.049 Uiso 1 1 calc R U
H36C H 0.2060 0.2284 0.3518 0.049 Uiso 1 1 calc R U
C37 C 0.0123(3) 0.4647(3) 0.44487(14) 0.0193(8) Uani 1 1 d . .
C38 C 0.0573(3) 0.4198(3) 0.49255(15) 0.0228(8) Uani 1 1 d . .
H38 H 0.1230 0.4393 0.5058 0.027 Uiso 1 1 calc R U
C39 C 0.0078(3) 0.3471(3) 0.52104(17) 0.0298(9) Uani 1 1 d . .
H39 H 0.0397 0.3171 0.5537 0.036 Uiso 1 1 calc R U
C40 C -0.0875(3) 0.3178(3) 0.50234(16) 0.0323(10) Uani 1 1 d . .
H40 H -0.1215 0.2677 0.5219 0.039 Uiso 1 1 calc R U
C41 C -0.1332(3) 0.3618(3) 0.45496(16) 0.0336(10) Uani 1 1 d . .
H41 H -0.1990 0.3421 0.4419 0.040 Uiso 1 1 calc R U
C42 C -0.0841(3) 0.4340(3) 0.42638(15) 0.0278(9) Uani 1 1 d . .
H42 H -0.1162 0.4633 0.3936 0.033 Uiso 1 1 calc R U
C43 C 0.0439(3) 0.6498(3) 0.45169(15) 0.0216(8) Uani 1 1 d . .
C44 C -0.0497(3) 0.6711(3) 0.46964(17) 0.0283(9) Uani 1 1 d . .
H44 H -0.1039 0.6267 0.4596 0.034 Uiso 1 1 calc R U
C45 C -0.0654(3) 0.7554(3) 0.50171(19) 0.0361(10) Uani 1 1 d . .
H45 H -0.1301 0.7690 0.5130 0.043 Uiso 1 1 calc R U
C46 C 0.0124(3) 0.8197(3) 0.51737(19) 0.0371(10) Uani 1 1 d . .
H46 H 0.0021 0.8771 0.5400 0.045 Uiso 1 1 calc R U
C47 C 0.1055(3) 0.8001(3) 0.49995(18) 0.0360(10) Uani 1 1 d . .
H47 H 0.1596 0.8443 0.5106 0.043 Uiso 1 1 calc R U
C48 C 0.1208(3) 0.7160(3) 0.46691(17) 0.0275(9) Uani 1 1 d . .
H48 H 0.1851 0.7039 0.4546 0.033 Uiso 1 1 calc R U
C49 C 0.3368(3) 0.4815(3) 0.40240(15) 0.0201(8) Uani 1 1 d . .
C50 C 0.3966(3) 0.4253(3) 0.36877(16) 0.0248(8) Uani 1 1 d . .
H50 H 0.3671 0.3731 0.3458 0.030 Uiso 1 1 calc R U
C51 C 0.4983(3) 0.4445(3) 0.36838(18) 0.0315(9) Uani 1 1 d . .
H51 H 0.5375 0.4064 0.3448 0.038 Uiso 1 1 calc R U
C52 C 0.5424(3) 0.5194(3) 0.40255(19) 0.0354(11) Uani 1 1 d . .
H52 H 0.6120 0.5321 0.4028 0.042 Uiso 1 1 calc R U
C53 C 0.4853(3) 0.5751(3) 0.43605(18) 0.0327(9) Uani 1 1 d . .
H53 H 0.5154 0.6264 0.4595 0.039 Uiso 1 1 calc R U
C54 C 0.3836(3) 0.5568(3) 0.43572(16) 0.0259(8) Uani 1 1 d . .
H54 H 0.3450 0.5965 0.4588 0.031 Uiso 1 1 calc R U
B2 B 0.2201(3) 0.4662(3) 0.39859(16) 0.0198(9) Uani 1 1 d . .

loop_
_atom_site_aniso_label
_atom_site_aniso_U_11
_atom_site_aniso_U_22
_atom_site_aniso_U_33
_atom_site_aniso_U_23
_atom_site_aniso_U_13
_atom_site_aniso_U_12
O1 0.0155(12) 0.0176(12) 0.0224(13) -0.0017(10) 0.0024(10) -0.0007(9)
C1 0.0140(18) 0.0189(19) 0.023(2) 0.0001(15) 0.0054(15) -0.0021(14)
C2 0.0155(17) 0.0212(18) 0.024(2) 0.0020(15) 0.0040(14) -0.0024(14)
C3 0.0150(17) 0.027(2) 0.0200(19) 0.0006(15) 0.0040(14) -0.0020(14)
C4 0.0221(19) 0.0203(19) 0.0224(19) -0.0039(15) 0.0061(15) -0.0026(14)
C5 0.0167(18) 0.0208(19) 0.025(2) -0.0021(15) 0.0084(15) 0.0000(14)
C6 0.033(2) 0.027(2) 0.029(2) 0.0049(17) 0.0027(17) 0.0067(17)
C7 0.026(2) 0.039(2) 0.021(2) 0.0000(17) 0.0037(16) 0.0010(17)
C8 0.024(2) 0.031(2) 0.036(2) -0.0108(18) 0.0055(17) -0.0077(17)
C9 0.025(2) 0.0204(19) 0.042(2) -0.0029(17) 0.0033(17) -0.0018(16)
C10 0.0188(18) 0.0167(18) 0.0199(18) 0.0023(15) 0.0035(14) -0.0006(14)
C11 0.0244(19) 0.0230(19) 0.0216(19) 0.0002(15) 0.0086(15) 0.0002(15)
C12 0.032(2) 0.0172(18) 0.031(2) -0.0007(16) 0.0070(16) -0.0036(15)
C13 0.039(2) 0.0185(19) 0.027(2) -0.0040(17) 0.0074(17) 0.0073(17)
C14 0.027(2) 0.028(2) 0.037(2) -0.0003(18) 0.0137(17) 0.0041(16)
C15 0.025(2) 0.0222(19) 0.035(2) -0.0010(16) 0.0095(17) 0.0001(15)
C16 0.0227(18) 0.0163(17) 0.0190(19) -0.0037(14) 0.0072(15) -0.0020(14)
C17 0.034(2) 0.0219(19) 0.028(2) -0.0003(17) 0.0033(17) -0.0047(16)
C18 0.056(3) 0.021(2) 0.030(2) 0.0060(18) 0.007(2) -0.0045(19)
C19 0.056(3) 0.025(2) 0.034(2) -0.0016(18) 0.021(2) -0.016(2)
C20 0.032(2) 0.035(2) 0.039(3) -0.010(2) 0.0163(19) -0.0154(18)
C21 0.0232(18) 0.026(2) 0.027(2) -0.0058(16) 0.0054(15) -0.0057(16)
C22 0.0218(18) 0.0161(17) 0.0176(19) 0.0035(14) 0.0013(14) 0.0016(14)
C23 0.0232(19) 0.0168(18) 0.025(2) -0.0033(15) 0.0034(15) 0.0037(14)
C24 0.026(2) 0.0239(19) 0.033(2) -0.0016(17) 0.0125(17) 0.0027(16)
C25 0.0182(19) 0.024(2) 0.048(3) -0.0007(19) 0.0109(18) -0.0022(16)
C26 0.023(2) 0.025(2) 0.036(2) -0.0053(17) 0.0032(17) -0.0072(16)
C27 0.024(2) 0.0180(18) 0.027(2) -0.0030(15) 0.0066(16) -0.0001(15)
B1 0.026(2) 0.016(2) 0.014(2) 0.0013(16) 0.0014(17) 0.0017(16)
O2 0.0157(12) 0.0187(12) 0.0273(13) 0.0007(10) 0.0050(10) -0.0003(10)
C28 0.0155(18) 0.0186(18) 0.0219(19) 0.0027(15) 0.0048(14) 0.0013(14)
C29 0.0166(17) 0.0236(19) 0.0250(19) 0.0048(16) 0.0065(14) 0.0000(15)
C30 0.0171(18) 0.028(2) 0.0205(19) 0.0032(16) 0.0067(14) -0.0003(15)
C31 0.0196(19) 0.025(2) 0.0226(19) -0.0040(15) 0.0108(15) -0.0041(14)
C32 0.0211(19) 0.0194(19) 0.028(2) 0.0013(15) 0.0070(16) 0.0008(14)
C33 0.033(2) 0.030(2) 0.034(2) 0.0102(18) 0.0051(18) 0.0057(17)
C34 0.025(2) 0.043(2) 0.025(2) 0.0014(18) 0.0052(16) -0.0022(18)
C35 0.028(2) 0.033(2) 0.035(2) -0.0070(18) 0.0052(18) -0.0060(17)
C36 0.029(2) 0.0198(19) 0.048(3) 0.0001(19) -0.0001(19) 0.0000(16)
C37 0.0228(18) 0.0173(17) 0.0188(19) -0.0014(15) 0.0067(14) -0.0001(14)
C38 0.0244(19) 0.0227(19) 0.0217(19) 0.0004(16) 0.0042(15) 0.0026(15)
C39 0.043(2) 0.022(2) 0.025(2) 0.0048(17) 0.0097(18) 0.0056(18)
C40 0.052(3) 0.022(2) 0.025(2) -0.0056(17) 0.0170(19) -0.0129(18)
C41 0.035(2) 0.043(2) 0.024(2) -0.0089(18) 0.0082(17) -0.0233(19)
C42 0.025(2) 0.040(2) 0.019(2) -0.0006(17) 0.0024(15) -0.0076(17)
C43 0.0267(19) 0.0194(18) 0.0197(19) 0.0045(15) 0.0077(15) 0.0057(15)
C44 0.0191(19) 0.028(2) 0.039(2) -0.0018(18) 0.0076(17) 0.0002(15)
C45 0.035(2) 0.034(2) 0.041(3) -0.002(2) 0.015(2) 0.0092(19)
C46 0.043(3) 0.027(2) 0.044(3) -0.0109(19) 0.015(2) 0.0028(19)
C47 0.038(2) 0.024(2) 0.048(3) -0.0076(18) 0.011(2) -0.0015(17)
C48 0.027(2) 0.0201(18) 0.036(2) -0.0021(16) 0.0098(17) -0.0004(15)
C49 0.0224(19) 0.0158(17) 0.0225(19) 0.0019(15) 0.0042(15) 0.0011(14)
C50 0.0220(19) 0.0203(18) 0.033(2) -0.0026(17) 0.0071(16) -0.0020(15)
C51 0.026(2) 0.027(2) 0.044(2) -0.0046(19) 0.0126(18) 0.0019(17)
C52 0.020(2) 0.033(2) 0.055(3) 0.003(2) 0.0091(19) -0.0019(17)
C53 0.030(2) 0.027(2) 0.041(2) -0.0101(19) 0.0044(18) -0.0040(17)
C54 0.0216(19) 0.026(2) 0.030(2) -0.0043(16) 0.0047(16) 0.0011(15)
B2 0.022(2) 0.019(2) 0.019(2) 0.0051(17) 0.0060(16) 0.0040(17)

loop_
_atom_type_symbol
_atom_type_description
_atom_type_scat_dispersion_real
_atom_type_scat_dispersion_imag
_atom_type_scat_source
C C 0.0033 0.0016 'International Tables Vol C Tables 4.2.6.8 and 6.1.1.4'
H H 0.0000 0.0000 'International Tables Vol C Tables 4.2.6.8 and 6.1.1.4'
B B 0.0013 0.0007 'International Tables Vol C Tables 4.2.6.8 and 6.1.1.4'
O O 0.0106 0.0060 'International Tables Vol C Tables 4.2.6.8 and 6.1.1.4'

loop_
_geom_angle_atom_site_label_1
_geom_angle_atom_site_label_2
_geom_angle_atom_site_label_3
_geom_angle
B1 O1 C1 123.6(3)
O1 C1 C16 110.9(3)
O1 C1 C2 106.9(3)
C16 C1 C2 114.4(3)
O1 C1 C10 104.0(3)
C16 C1 C10 108.3(3)
C2 C1 C10 111.8(3)
C3 C2 C6 121.3(3)
C3 C2 C1 120.3(3)
C6 C2 C1 118.3(3)
C2 C3 C4 124.8(3)
C2 C3 C7 120.5(3)
C4 C3 C7 114.7(3)
C5 C4 C3 122.8(3)
C5 C4 C8 121.2(3)
C3 C4 C8 116.0(3)
C4 C5 C9 121.0(3)
C4 C5 B1 120.4(3)
C9 C5 B1 118.6(3)
C2 C6 H6A 109.5
C2 C6 H6B 109.5
H6A C6 H6B 109.5
C2 C6 H6C 109.5
H6A C6 H6C 109.5
H6B C6 H6C 109.5
C3 C7 H7A 109.5
C3 C7 H7B 109.5
H7A C7 H7B 109.5
C3 C7 H7C 109.5
H7A C7 H7C 109.5
H7B C7 H7C 109.5
C4 C8 H8A 109.5
C4 C8 H8B 109.5
H8A C8 H8B 109.5
C4 C8 H8C 109.5
H8A C8 H8C 109.5
H8B C8 H8C 109.5
C5 C9 H9A 109.5
C5 C9 H9B 109.5
H9A C9 H9B 109.5
C5 C9 H9C 109.5
H9A C9 H9C 109.5
H9B C9 H9C 109.5
C15 C10 C11 118.1(3)
C15 C10 C1 121.5(3)
C11 C10 C1 120.3(3)
C12 C11 C10 121.3(3)
C12 C11 H11 119.4
C10 C11 H11 119.4
C13 C12 C11 120.2(4)
C13 C12 H12 119.9
C11 C12 H12 119.9
C14 C13 C12 119.3(4)
C14 C13 H13 120.3
C12 C13 H13 120.3
C13 C14 C15 120.7(4)
C13 C14 H14 119.7
C15 C14 H14 119.7
C10 C15 C14 120.5(3)
C10 C15 H15 119.8
C14 C15 H15 119.8
C21 C16 C17 118.9(3)
C21 C16 C1 120.2(3)
C17 C16 C1 120.6(3)
C16 C17 C18 120.3(4)
C16 C17 H17 119.9
C18 C17 H17 119.9
C19 C18 C17 120.6(4)
C19 C18 H18 119.7
C17 C18 H18 119.7
C18 C19 C20 119.2(4)
C18 C19 H19 120.4
C20 C19 H19 120.4
C19 C20 C21 121.1(4)
C19 C20 H20 119.4
C21 C20 H20 119.4
C20 C21 C16 119.9(4)
C20 C21 H21 120.0
C16 C21 H21 120.0
C27 C22 C23 116.9(3)
C27 C22 B1 121.8(3)
C23 C22 B1 121.2(3)
C24 C23 C22 121.7(3)
C24 C23 H23 119.1
C22 C23 H23 119.1
C25 C24 C23 120.0(3)
C25 C24 H24 120.0
C23 C24 H24 120.0
C24 C25 C26 119.7(3)
C24 C25 H25 120.1
C26 C25 H25 120.1
C27 C26 C25 120.0(4)
C27 C26 H26 120.0
C25 C26 H26 120.0
C26 C27 C22 121.7(3)
C26 C27 H27 119.1
C22 C27 H27 119.1
O1 B1 C5 121.8(3)
O1 B1 C22 114.7(3)
C5 B1 C22 123.6(3)
B2 O2 C28 124.2(3)
O2 C28 C37 111.7(3)
O2 C28 C29 106.7(3)
C37 C28 C29 113.3(3)
O2 C28 C43 103.8(3)
C37 C28 C43 107.2(3)
C29 C28 C43 113.8(3)
C30 C29 C33 121.4(3)
C30 C29 C28 120.4(3)
C33 C29 C28 118.1(3)
C29 C30 C31 124.5(3)
C29 C30 C34 121.2(3)
C31 C30 C34 114.4(3)
C32 C31 C30 123.3(3)
C32 C31 C35 120.9(3)
C30 C31 C35 115.7(3)
C31 C32 C36 120.4(3)
C31 C32 B2 120.8(3)
C36 C32 B2 118.8(3)
C29 C33 H33A 109.5
C29 C33 H33B 109.5
H33A C33 H33B 109.5
C29 C33 H33C 109.5
H33A C33 H33C 109.5
H33B C33 H33C 109.5
C30 C34 H34A 109.5
C30 C34 H34B 109.5
H34A C34 H34B 109.5
C30 C34 H34C 109.5
H34A C34 H34C 109.5
H34B C34 H34C 109.5
C31 C35 H35A 109.5
C31 C35 H35B 109.5
H35A C35 H35B 109.5
C31 C35 H35C 109.5
H35A C35 H35C 109.5
H35B C35 H35C 109.5
C32 C36 H36A 109.5
C32 C36 H36B 109.5
H36A C36 H36B 109.5
C32 C36 H36C 109.5
H36A C36 H36C 109.5
H36B C36 H36C 109.5
C38 C37 C42 118.0(3)
C38 C37 C28 121.0(3)
C42 C37 C28 120.7(3)
C39 C38 C37 120.9(3)
C39 C38 H38 119.5
C37 C38 H38 119.5
C40 C39 C38 120.3(4)
C40 C39 H39 119.8
C38 C39 H39 119.8
C41 C40 C39 119.4(4)
C41 C40 H40 120.3
C39 C40 H40 120.3
C42 C41 C40 120.5(4)
C42 C41 H41 119.8
C40 C41 H41 119.8
C41 C42 C37 120.9(3)
C41 C42 H42 119.6
C37 C42 H42 119.6
C48 C43 C44 117.8(3)
C48 C43 C28 120.8(3)
C44 C43 C28 121.3(3)
C45 C44 C43 121.4(4)
C45 C44 H44 119.3
C43 C44 H44 119.3
C46 C45 C44 120.1(4)
C46 C45 H45 119.9
C44 C45 H45 119.9
C45 C46 C47 119.4(4)
C45 C46 H46 120.3
C47 C46 H46 120.3
C46 C47 C48 120.4(4)
C46 C47 H47 119.8
C48 C47 H47 119.8
C43 C48 C47 120.9(4)
C43 C48 H48 119.5
C47 C48 H48 119.5
C54 C49 C50 117.1(3)
C54 C49 B2 121.7(3)
C50 C49 B2 121.0(3)
C51 C50 C49 121.3(3)
C51 C50 H50 119.3
C49 C50 H50 119.3
C52 C51 C50 119.8(4)
C52 C51 H51 120.1
C50 C51 H51 120.1
C53 C52 C51 119.9(4)
C53 C52 H52 120.1
C51 C52 H52 120.1
C52 C53 C54 120.1(4)
C52 C53 H53 119.9
C54 C53 H53 119.9
C53 C54 C49 121.7(3)
C53 C54 H54 119.1
C49 C54 H54 119.1
O2 B2 C32 121.6(3)
O2 B2 C49 113.6(3)
C32 B2 C49 124.8(3)

loop_
_geom_bond_atom_site_label_1
_geom_bond_atom_site_label_2
_geom_bond_distance
O1 B1 1.366(4)
O1 C1 1.453(4)
C1 C16 1.540(5)
C1 C2 1.542(5)
C1 C10 1.554(5)
C2 C3 1.348(5)
C2 C6 1.497(5)
C3 C4 1.487(5)
C3 C7 1.526(5)
C4 C5 1.347(5)
C4 C8 1.517(5)
C5 C9 1.517(5)
C5 B1 1.563(5)
C6 H6A 0.9800
C6 H6B 0.9800
C6 H6C 0.9800
C7 H7A 0.9800
C7 H7B 0.9800
C7 H7C 0.9800
C8 H8A 0.9800
C8 H8B 0.9800
C8 H8C 0.9800
C9 H9A 0.9800
C9 H9B 0.9800
C9 H9C 0.9800
C10 C15 1.385(5)
C10 C11 1.392(5)
C11 C12 1.384(5)
C11 H11 0.9500
C12 C13 1.379(5)
C12 H12 0.9500
C13 C14 1.376(6)
C13 H13 0.9500
C14 C15 1.395(5)
C14 H14 0.9500
C15 H15 0.9500
C16 C21 1.388(5)
C16 C17 1.389(5)
C17 C18 1.391(6)
C17 H17 0.9500
C18 C19 1.371(6)
C18 H18 0.9500
C19 C20 1.374(6)
C19 H19 0.9500
C20 C21 1.387(5)
C20 H20 0.9500
C21 H21 0.9500
C22 C27 1.398(5)
C22 C23 1.402(5)
C22 B1 1.570(5)
C23 C24 1.379(5)
C23 H23 0.9500
C24 C25 1.378(6)
C24 H24 0.9500
C25 C26 1.388(5)
C25 H25 0.9500
C26 C27 1.377(5)
C26 H26 0.9500
C27 H27 0.9500
O2 B2 1.361(5)
O2 C28 1.455(4)
C28 C37 1.535(5)
C28 C29 1.536(5)
C28 C43 1.547(5)
C29 C30 1.349(5)
C29 C33 1.512(5)
C30 C31 1.488(5)
C30 C34 1.519(5)
C31 C32 1.345(5)
C31 C35 1.517(5)
C32 C36 1.514(5)
C32 B2 1.553(5)
C33 H33A 0.9800
C33 H33B 0.9800
C33 H33C 0.9800
C34 H34A 0.9800
C34 H34B 0.9800
C34 H34C 0.9800
C35 H35A 0.9800
C35 H35B 0.9800
C35 H35C 0.9800
C36 H36A 0.9800
C36 H36B 0.9800
C36 H36C 0.9800
C37 C38 1.385(5)
C37 C42 1.395(5)
C38 C39 1.381(5)
C38 H38 0.9500
C39 C40 1.378(6)
C39 H39 0.9500
C40 C41 1.378(6)
C40 H40 0.9500
C41 C42 1.375(5)
C41 H41 0.9500
C42 H42 0.9500
C43 C48 1.379(5)
C43 C44 1.392(5)
C44 C45 1.379(6)
C44 H44 0.9500
C45 C46 1.375(6)
C45 H45 0.9500
C46 C47 1.377(6)
C46 H46 0.9500
C47 C48 1.390(5)
C47 H47 0.9500
C48 H48 0.9500
C49 C54 1.393(5)
C49 C50 1.399(5)
C49 B2 1.575(5)
C50 C51 1.392(5)
C50 H50 0.9500
C51 C52 1.386(6)
C51 H51 0.9500
C52 C53 1.372(6)
C52 H52 0.9500
C53 C54 1.387(5)
C53 H53 0.9500
C54 H54 0.9500

loop_
_geom_torsion_atom_site_label_1
_geom_torsion_atom_site_label_2
_geom_torsion_atom_site_label_3
_geom_torsion_atom_site_label_4
_geom_torsion
B1 O1 C1 C16 -62.5(4)
B1 O1 C1 C2 62.8(4)
B1 O1 C1 C10 -178.8(3)
O1 C1 C2 C3 -64.0(4)
C16 C1 C2 C3 59.2(4)
C10 C1 C2 C3 -177.2(3)
O1 C1 C2 C6 112.9(3)
C16 C1 C2 C6 -124.0(3)
C10 C1 C2 C6 -0.3(4)
C6 C2 C3 C4 176.9(3)
C1 C2 C3 C4 -6.3(5)
C6 C2 C3 C7 -2.5(5)
C1 C2 C3 C7 174.3(3)
C2 C3 C4 C5 47.7(5)
C7 C3 C4 C5 -132.8(4)
C2 C3 C4 C8 -133.8(4)
C7 C3 C4 C8 45.6(4)
C3 C4 C5 C9 179.9(3)
C8 C4 C5 C9 1.6(5)
C3 C4 C5 B1 -1.5(5)
C8 C4 C5 B1 -179.9(3)
O1 C1 C10 C15 157.4(3)
C16 C1 C10 C15 39.4(4)
C2 C1 C10 C15 -87.7(4)
O1 C1 C10 C11 -25.3(4)
C16 C1 C10 C11 -143.4(3)
C2 C1 C10 C11 89.6(4)
C15 C10 C11 C12 0.2(5)
C1 C10 C11 C12 -177.2(3)
C10 C11 C12 C13 0.6(6)
C11 C12 C13 C14 -0.7(6)
C12 C13 C14 C15 0.1(6)
C11 C10 C15 C14 -0.8(6)
C1 C10 C15 C14 176.6(3)
C13 C14 C15 C10 0.7(6)
O1 C1 C16 C21 154.4(3)
C2 C1 C16 C21 33.4(4)
C10 C1 C16 C21 -92.1(4)
O1 C1 C16 C17 -32.1(4)
C2 C1 C16 C17 -153.1(3)
C10 C1 C16 C17 81.5(4)
C21 C16 C17 C18 -0.2(6)
C1 C16 C17 C18 -173.8(4)
C16 C17 C18 C19 0.4(6)
C17 C18 C19 C20 -0.5(6)
C18 C19 C20 C21 0.3(6)
C19 C20 C21 C16 -0.1(6)
C17 C16 C21 C20 0.0(5)
C1 C16 C21 C20 173.7(3)
C27 C22 C23 C24 0.5(5)
B1 C22 C23 C24 -174.9(3)
C22 C23 C24 C25 -1.0(6)
C23 C24 C25 C26 0.8(6)
C24 C25 C26 C27 -0.1(6)
C25 C26 C27 C22 -0.4(6)
C23 C22 C27 C26 0.2(5)
B1 C22 C27 C26 175.5(3)
C1 O1 B1 C5 6.7(5)
C1 O1 B1 C22 -172.2(3)
C4 C5 B1 O1 -46.2(5)
C9 C5 B1 O1 132.4(4)
C4 C5 B1 C22 132.6(4)
C9 C5 B1 C22 -48.8(5)
C27 C22 B1 O1 -12.0(5)
C23 C22 B1 O1 163.1(3)
C27 C22 B1 C5 169.1(3)
C23 C22 B1 C5 -15.7(5)
B2 O2 C28 C37 62.0(4)
B2 O2 C28 C29 -62.3(4)
B2 O2 C28 C43 177.1(3)
O2 C28 C29 C30 65.1(4)
C37 C28 C29 C30 -58.2(4)
C43 C28 C29 C30 179.0(3)
O2 C28 C29 C33 -113.9(3)
C37 C28 C29 C33 122.8(3)
C43 C28 C29 C33 0.0(4)
C33 C29 C30 C31 -177.6(3)
C28 C29 C30 C31 3.4(5)
C33 C29 C30 C34 2.8(5)
C28 C29 C30 C34 -176.2(3)
C29 C30 C31 C32 -46.3(5)
C34 C30 C31 C32 133.3(4)
C29 C30 C31 C35 135.1(4)
C34 C30 C31 C35 -45.3(4)
C30 C31 C32 C36 -179.1(3)
C35 C31 C32 C36 -0.5(5)
C30 C31 C32 B2 2.3(5)
C35 C31 C32 B2 -179.1(3)
O2 C28 C37 C38 35.1(4)
C29 C28 C37 C38 155.7(3)
C43 C28 C37 C38 -77.9(4)
O2 C28 C37 C42 -151.7(3)
C29 C28 C37 C42 -31.2(4)
C43 C28 C37 C42 95.2(4)
C42 C37 C38 C39 -0.3(5)
C28 C37 C38 C39 173.0(3)
C37 C38 C39 C40 0.1(6)
C38 C39 C40 C41 -0.1(6)
C39 C40 C41 C42 0.3(6)
C40 C41 C42 C37 -0.5(6)
C38 C37 C42 C41 0.5(5)
C28 C37 C42 C41 -172.8(4)
O2 C28 C43 C48 14.9(4)
C37 C28 C43 C48 133.2(3)
C29 C28 C43 C48 -100.7(4)
O2 C28 C43 C44 -163.6(3)
C37 C28 C43 C44 -45.4(4)
C29 C28 C43 C44 80.8(4)
C48 C43 C44 C45 -0.1(6)
C28 C43 C44 C45 178.4(4)
C43 C44 C45 C46 -1.0(6)
C44 C45 C46 C47 1.1(7)
C45 C46 C47 C48 -0.1(7)
C44 C43 C48 C47 1.1(6)
C28 C43 C48 C47 -177.4(4)
C46 C47 C48 C43 -1.0(6)
C54 C49 C50 C51 -0.5(5)
B2 C49 C50 C51 174.4(3)
C49 C50 C51 C52 1.2(6)
C50 C51 C52 C53 -0.9(6)
C51 C52 C53 C54 -0.1(6)
C52 C53 C54 C49 0.7(6)
C50 C49 C54 C53 -0.4(5)
B2 C49 C54 C53 -175.3(4)
C28 O2 B2 C32 -7.0(5)
C28 O2 B2 C49 172.2(3)
C31 C32 B2 O2 45.2(5)
C36 C32 B2 O2 -133.4(4)
C31 C32 B2 C49 -133.9(4)
C36 C32 B2 C49 47.6(5)
C54 C49 B2 O2 12.3(5)
C50 C49 B2 O2 -162.4(3)
C54 C49 B2 C32 -168.6(3)
C50 C49 B2 C32 16.8(5)
